data_7719489
loop_
_publ_author_name
'Nazak, Joseph'
'Land, Michael A.'
'Masuda, Jason D.'
'Chitnis, Saurabh S.'

_publ_section_title
;
 Phosphaza-norbornanes.
;
_journal_issue 40
_journal_name_full 'Dalton transactions (Cambridge, England : 2003)'
_journal_page_first 15020
_journal_page_last 15024
_journal_paper_doi 10.1039/d5dt02134k
_journal_volume 54
_journal_year 2025
_chemical_formula_moiety 'C13 H23 N5 P2'
_chemical_formula_sum 'C13 H23 N5 P2'
_chemical_formula_weight 311.30
_space_group_crystal_system monoclinic
_space_group_IT_number 14
_space_group_name_Hall '-P 2ybc'
_space_group_name_H-M_alt 'P 1 21/c 1'
_atom_sites_solution_hydrogens geom
_atom_sites_solution_primary dual
_audit_creation_date 2025-06-08
_audit_creation_method
;
Olex2 1.5
(compiled 2025.05.31 svn.r86d253d1 for OlexSys, GUI svn.r7254)
;
_audit_update_record
;
2025-07-29 deposited with the CCDC.	2025-09-15 downloaded from the CCDC.
;
_cell_angle_alpha 90
_cell_angle_beta 94.628(14)
_cell_angle_gamma 90
_cell_formula_units_Z 4
_cell_length_a 7.671(2)
_cell_length_b 16.693(5)
_cell_length_c 12.875(3)
_cell_measurement_reflns_used 9859
_cell_measurement_temperature 150.00
_cell_measurement_theta_max 28.114
_cell_measurement_theta_min 2.440
_cell_volume 1643.3(8)
_computing_cell_refinement 'SAINT V8.40B (?, 2016)'
_computing_data_reduction 'SAINT V8.40B (?, 2016)'
_computing_molecular_graphics 'Olex2 1.5 (Dolomanov et al., 2009)'
_computing_publication_material 'Olex2 1.5 (Dolomanov et al., 2009)'
_computing_structure_refinement 'XL  (Sheldrick, 2008)'
_computing_structure_solution 'SHELXT 2018/2 (Sheldrick, 2018)'
_diffrn_ambient_temperature 150.00
_diffrn_detector '100 \\times 140 mm^2^ CMOS sensor'
_diffrn_detector_area_resol_mean 7.3910
_diffrn_detector_type 'Bruker PHOTON III'
_diffrn_measured_fraction_theta_full 1.000
_diffrn_measured_fraction_theta_max 1.000
_diffrn_measurement_device '\k--geometry diffractometer'
_diffrn_measurement_device_type 'Bruker D8 VENTURE'
_diffrn_radiation_monochromator 'multilayer mirror'
_diffrn_radiation_type MoK\a
_diffrn_radiation_wavelength 0.71073
_diffrn_reflns_av_R_equivalents 0.0528
_diffrn_reflns_av_unetI/netI 0.0274
_diffrn_reflns_Laue_measured_fraction_full 1.000
_diffrn_reflns_Laue_measured_fraction_max 1.000
_diffrn_reflns_limit_h_max 10
_diffrn_reflns_limit_h_min -10
_diffrn_reflns_limit_k_max 22
_diffrn_reflns_limit_k_min -22
_diffrn_reflns_limit_l_max 17
_diffrn_reflns_limit_l_min -17
_diffrn_reflns_number 42841
_diffrn_reflns_point_group_measured_fraction_full 1.000
_diffrn_reflns_point_group_measured_fraction_max 1.000
_diffrn_reflns_theta_full 25.242
_diffrn_reflns_theta_max 28.292
_diffrn_reflns_theta_min 2.440
_diffrn_source 'microfocus sealed tube'
_diffrn_source_current 1.4
_diffrn_source_power 0.07
_diffrn_source_type 'Incoatec I\mS 3.0'
_diffrn_source_voltage 50.0
_exptl_absorpt_coefficient_mu 0.263
_exptl_absorpt_correction_T_max 0.7457
_exptl_absorpt_correction_T_min 0.6996
_exptl_absorpt_correction_type multi-scan
_exptl_absorpt_process_details
;
SADABS-2016/2 (Bruker,2016/2) was used for absorption correction.
wR2(int) was 0.0759 before and 0.0590 after correction.
The Ratio of minimum to maximum transmission is 0.9382.
The \l/2 correction factor is Not present.
;
_exptl_crystal_colour colourless
_exptl_crystal_colour_primary colourless
_exptl_crystal_density_diffrn 1.258
_exptl_crystal_description block
_exptl_crystal_F_000 664
_exptl_crystal_size_max 0.189
_exptl_crystal_size_mid 0.14
_exptl_crystal_size_min 0.112
_refine_diff_density_max 0.446
_refine_diff_density_min -0.435
_refine_diff_density_rms 0.078
_refine_ls_extinction_coef 0.0057(15)
_refine_ls_extinction_expression Fc^*^=kFc[1+0.001xFc^2^\l^3^/sin(2\q)]^-1/4^
_refine_ls_extinction_method 'SHELXL-2018/3 (Sheldrick 2018)'
_refine_ls_goodness_of_fit_ref 1.232
_refine_ls_hydrogen_treatment constr
_refine_ls_matrix_type full
_refine_ls_number_parameters 189
_refine_ls_number_reflns 4086
_refine_ls_number_restraints 0
_refine_ls_restrained_S_all 1.232
_refine_ls_R_factor_all 0.0831
_refine_ls_R_factor_gt 0.0504
_refine_ls_shift/su_max 0.000
_refine_ls_shift/su_mean 0.000
_refine_ls_structure_factor_coef Fsqd
_refine_ls_weighting_details 'w=1/[\s^2^(Fo^2^)+(0.0381P)^2^+2.1561P] where P=(Fo^2^+2Fc^2^)/3'
_refine_ls_weighting_scheme calc
_refine_ls_wR_factor_gt 0.1102
_refine_ls_wR_factor_ref 0.1457
_reflns_Friedel_coverage 0.000
_reflns_number_gt 3115
_reflns_number_total 4086
_reflns_threshold_expression 'I > 2\s(I)'
_cod_data_source_file d5dt02134k2.cif
_cod_data_source_block mo_2025_06_05_jdm_sc_jn46_0m_a
_cod_depositor_comments 'Adding full bibliography for 7719487--7719490.cif.'
_cod_database_code 7719489
_shelx_shelxl_version_number 2018/3
_shelx_space_group_comment
;
The symmetry employed for this shelxl refinement is uniquely defined
by the following loop, which should always be used as a source of
symmetry information in preference to the above space-group names.
They are only intended as comments.
;
_shelx_estimated_absorpt_t_max 0.971
_shelx_estimated_absorpt_t_min 0.952
_olex2_refinement_description
;
1. Fixed Uiso
 At 1.2 times of:
  All C(H) groups
 At 1.5 times of:
  All C(H,H,H) groups
2.a Aromatic/amide H refined with riding coordinates:
 C3(H3), C5(H5)
2.b Idealised Me refined as rotating group:
 C7(H7A,H7B,H7C), C8(H8A,H8B,H8C), C9(H9A,H9B,H9C), C10(H10A,H10B,H10C),
 C11(H11A,H11B,H11C), C12(H12A,H12B,H12C), C13(H13A,H13B,H13C)
;
_olex2_submission_special_instructions 'No special instructions were received'

loop_
_space_group_symop_operation_xyz
'x, y, z'
'-x, y+1/2, -z+1/2'
'-x, -y, -z'
'x, -y-1/2, z-1/2'

loop_
_atom_site_label
_atom_site_type_symbol
_atom_site_fract_x
_atom_site_fract_y
_atom_site_fract_z
_atom_site_U_iso_or_equiv
_atom_site_adp_type
_atom_site_occupancy
_atom_site_site_symmetry_order
_atom_site_calc_flag
_atom_site_refinement_flags_posn
_atom_site_refinement_flags_adp
_atom_site_refinement_flags_occupancy
_atom_site_disorder_assembly
_atom_site_disorder_group
P1 P 0.10997(8) 0.33637(4) 0.33369(5) 0.03002(17) Uani 1 1 d . . . . .
P2 P 0.37894(9) 0.30883(4) 0.47579(5) 0.03336(18) Uani 1 1 d . . . . .
N1 N 0.3325(3) 0.34688(13) 0.35332(16) 0.0312(4) Uani 1 1 d . . . . .
N2 N 0.1063(3) 0.23796(13) 0.37263(16) 0.0315(4) Uani 1 1 d . . . . .
N3 N 0.2570(3) 0.22414(13) 0.44915(16) 0.0320(4) Uani 1 1 d . . . . .
N4 N 0.0777(3) 0.38034(14) 0.45115(16) 0.0348(5) Uani 1 1 d . . . . .
N5 N 0.2226(3) 0.36498(14) 0.53110(16) 0.0373(5) Uani 1 1 d . . . . .
C1 C 0.4494(3) 0.37222(14) 0.27871(18) 0.0269(5) Uani 1 1 d . . . . .
C2 C 0.4307(3) 0.44909(15) 0.23513(19) 0.0305(5) Uani 1 1 d . . . . .
C3 C 0.5423(3) 0.47276(16) 0.1607(2) 0.0351(5) Uani 1 1 d . . . . .
H3 H 0.529759 0.524978 0.131711 0.042 Uiso 1 1 calc R U . . .
C4 C 0.6711(3) 0.42276(17) 0.1273(2) 0.0368(6) Uani 1 1 d . . . . .
C5 C 0.6869(3) 0.34683(16) 0.1716(2) 0.0351(5) Uani 1 1 d . . . . .
H5 H 0.774666 0.311780 0.150057 0.042 Uiso 1 1 calc R U . . .
C6 C 0.5787(3) 0.32032(15) 0.2465(2) 0.0303(5) Uani 1 1 d . . . . .
C7 C 0.2902(4) 0.50566(16) 0.2658(2) 0.0426(6) Uani 1 1 d . . . . .
H7A H 0.175765 0.486773 0.236183 0.064 Uiso 1 1 calc R U . . .
H7B H 0.312303 0.559378 0.239084 0.064 Uiso 1 1 calc R U . . .
H7C H 0.291147 0.507547 0.341878 0.064 Uiso 1 1 calc R U . . .
C8 C 0.7925(4) 0.4493(2) 0.0476(3) 0.0518(8) Uani 1 1 d . . . . .
H8A H 0.741886 0.495551 0.009191 0.078 Uiso 1 1 calc R U . . .
H8B H 0.808761 0.405310 -0.001141 0.078 Uiso 1 1 calc R U . . .
H8C H 0.905846 0.464250 0.082813 0.078 Uiso 1 1 calc R U . . .
C9 C 0.6040(4) 0.23640(17) 0.2878(3) 0.0422(6) Uani 1 1 d . . . . .
H9A H 0.684138 0.237296 0.351055 0.063 Uiso 1 1 calc R U . . .
H9B H 0.653411 0.202846 0.235024 0.063 Uiso 1 1 calc R U . . .
H9C H 0.491004 0.214408 0.304174 0.063 Uiso 1 1 calc R U . . .
C10 C 0.1051(4) 0.17735(18) 0.2895(2) 0.0416(6) Uani 1 1 d . . . . .
H10A H 0.005198 0.186837 0.238618 0.062 Uiso 1 1 calc R U . . .
H10B H 0.095481 0.123827 0.319779 0.062 Uiso 1 1 calc R U . . .
H10C H 0.213860 0.181034 0.254715 0.062 Uiso 1 1 calc R U . . .
C11 C 0.2039(4) 0.18003(18) 0.5398(2) 0.0432(7) Uani 1 1 d . . . . .
H11A H 0.306435 0.170465 0.588655 0.065 Uiso 1 1 calc R U . . .
H11B H 0.152342 0.128613 0.516973 0.065 Uiso 1 1 calc R U . . .
H11C H 0.117479 0.211487 0.574258 0.065 Uiso 1 1 calc R U . . .
C12 C -0.0917(4) 0.3642(2) 0.4927(2) 0.0470(7) Uani 1 1 d . . . . .
H12A H -0.186120 0.374343 0.438418 0.070 Uiso 1 1 calc R U . . .
H12B H -0.105851 0.399284 0.552424 0.070 Uiso 1 1 calc R U . . .
H12C H -0.095949 0.308111 0.514924 0.070 Uiso 1 1 calc R U . . .
C13 C 0.2828(5) 0.44061(19) 0.5789(2) 0.0520(8) Uani 1 1 d . . . . .
H13A H 0.376159 0.429949 0.633621 0.078 Uiso 1 1 calc R U . . .
H13B H 0.184998 0.467195 0.609287 0.078 Uiso 1 1 calc R U . . .
H13C H 0.327458 0.475349 0.525690 0.078 Uiso 1 1 calc R U . . .

loop_
_atom_site_aniso_label
_atom_site_aniso_U_11
_atom_site_aniso_U_22
_atom_site_aniso_U_33
_atom_site_aniso_U_23
_atom_site_aniso_U_13
_atom_site_aniso_U_12
P1 0.0269(3) 0.0358(3) 0.0269(3) 0.0002(2) 0.0001(2) 0.0030(2)
P2 0.0330(3) 0.0374(4) 0.0285(3) 0.0039(3) -0.0050(2) -0.0041(3)
N1 0.0258(10) 0.0392(11) 0.0281(10) 0.0033(8) -0.0005(8) 0.0005(8)
N2 0.0299(10) 0.0368(11) 0.0272(10) -0.0026(8) -0.0016(8) -0.0002(8)
N3 0.0311(10) 0.0347(11) 0.0295(10) 0.0038(8) -0.0023(8) -0.0005(8)
N4 0.0376(11) 0.0374(12) 0.0296(10) -0.0001(9) 0.0041(9) 0.0023(9)
N5 0.0479(13) 0.0363(12) 0.0268(10) -0.0025(9) -0.0020(9) -0.0053(10)
C1 0.0253(11) 0.0288(11) 0.0260(11) -0.0005(9) -0.0021(8) -0.0028(9)
C2 0.0329(12) 0.0281(12) 0.0297(11) -0.0026(9) -0.0014(9) -0.0009(9)
C3 0.0365(13) 0.0318(12) 0.0364(13) 0.0043(10) -0.0002(10) -0.0052(10)
C4 0.0301(12) 0.0454(15) 0.0348(13) 0.0030(11) 0.0018(10) -0.0061(11)
C5 0.0264(11) 0.0412(14) 0.0374(13) 0.0005(11) 0.0014(10) 0.0012(10)
C6 0.0245(11) 0.0303(12) 0.0355(12) 0.0002(9) -0.0023(9) 0.0003(9)
C7 0.0506(16) 0.0298(13) 0.0479(16) 0.0008(11) 0.0077(13) 0.0062(12)
C8 0.0409(16) 0.062(2) 0.0533(18) 0.0158(15) 0.0114(13) -0.0047(14)
C9 0.0356(14) 0.0354(14) 0.0563(17) 0.0081(12) 0.0085(12) 0.0073(11)
C10 0.0444(15) 0.0434(15) 0.0361(14) -0.0126(12) -0.0009(11) -0.0030(12)
C11 0.0473(16) 0.0439(15) 0.0375(14) 0.0126(12) -0.0020(12) -0.0067(12)
C12 0.0464(16) 0.0518(17) 0.0448(16) -0.0008(13) 0.0164(13) 0.0083(13)
C13 0.075(2) 0.0430(16) 0.0381(15) -0.0097(13) 0.0035(14) -0.0144(15)

loop_
_atom_type_symbol
_atom_type_description
_atom_type_scat_dispersion_real
_atom_type_scat_dispersion_imag
_atom_type_scat_source
C C 0.0033 0.0016 'International Tables Vol C Tables 4.2.6.8 and 6.1.1.4'
H H 0.0000 0.0000 'International Tables Vol C Tables 4.2.6.8 and 6.1.1.4'
N N 0.0061 0.0033 'International Tables Vol C Tables 4.2.6.8 and 6.1.1.4'
P P 0.1023 0.0942 'International Tables Vol C Tables 4.2.6.8 and 6.1.1.4'

loop_
_geom_angle_atom_site_label_1
_geom_angle_atom_site_label_2
_geom_angle_atom_site_label_3
_geom_angle
_geom_angle_site_symmetry_1
_geom_angle_site_symmetry_3
_geom_angle_publ_flag
N1 P1 N2 95.42(10) . . ?
N1 P1 N4 92.24(11) . . ?
N4 P1 N2 98.33(11) . . ?
N1 P2 N3 92.99(10) . . ?
N1 P2 N5 94.53(11) . . ?
N3 P2 N5 98.32(11) . . ?
P2 N1 P1 103.22(11) . . ?
C1 N1 P1 127.03(16) . . ?
C1 N1 P2 129.33(16) . . ?
N3 N2 P1 108.30(15) . . ?
C10 N2 P1 116.37(18) . . ?
C10 N2 N3 109.7(2) . . ?
N2 N3 P2 112.96(15) . . ?
C11 N3 P2 115.94(18) . . ?
C11 N3 N2 110.9(2) . . ?
N5 N4 P1 112.71(16) . . ?
C12 N4 P1 115.90(19) . . ?
C12 N4 N5 110.7(2) . . ?
N4 N5 P2 108.49(15) . . ?
C13 N5 P2 115.9(2) . . ?
C13 N5 N4 109.7(2) . . ?
C2 C1 N1 119.3(2) . . ?
C2 C1 C6 119.9(2) . . ?
C6 C1 N1 120.8(2) . . ?
C1 C2 C7 121.3(2) . . ?
C3 C2 C1 119.0(2) . . ?
C3 C2 C7 119.6(2) . . ?
C2 C3 H3 118.8 . . ?
C4 C3 C2 122.3(2) . . ?
C4 C3 H3 118.8 . . ?
C3 C4 C5 117.5(2) . . ?
C3 C4 C8 121.9(3) . . ?
C5 C4 C8 120.6(3) . . ?
C4 C5 H5 118.8 . . ?
C4 C5 C6 122.4(2) . . ?
C6 C5 H5 118.8 . . ?
C1 C6 C9 123.0(2) . . ?
C5 C6 C1 118.8(2) . . ?
C5 C6 C9 118.2(2) . . ?
C2 C7 H7A 109.5 . . ?
C2 C7 H7B 109.5 . . ?
C2 C7 H7C 109.5 . . ?
H7A C7 H7B 109.5 . . ?
H7A C7 H7C 109.5 . . ?
H7B C7 H7C 109.5 . . ?
C4 C8 H8A 109.5 . . ?
C4 C8 H8B 109.5 . . ?
C4 C8 H8C 109.5 . . ?
H8A C8 H8B 109.5 . . ?
H8A C8 H8C 109.5 . . ?
H8B C8 H8C 109.5 . . ?
C6 C9 H9A 109.5 . . ?
C6 C9 H9B 109.5 . . ?
C6 C9 H9C 109.5 . . ?
H9A C9 H9B 109.5 . . ?
H9A C9 H9C 109.5 . . ?
H9B C9 H9C 109.5 . . ?
N2 C10 H10A 109.5 . . ?
N2 C10 H10B 109.5 . . ?
N2 C10 H10C 109.5 . . ?
H10A C10 H10B 109.5 . . ?
H10A C10 H10C 109.5 . . ?
H10B C10 H10C 109.5 . . ?
N3 C11 H11A 109.5 . . ?
N3 C11 H11B 109.5 . . ?
N3 C11 H11C 109.5 . . ?
H11A C11 H11B 109.5 . . ?
H11A C11 H11C 109.5 . . ?
H11B C11 H11C 109.5 . . ?
N4 C12 H12A 109.5 . . ?
N4 C12 H12B 109.5 . . ?
N4 C12 H12C 109.5 . . ?
H12A C12 H12B 109.5 . . ?
H12A C12 H12C 109.5 . . ?
H12B C12 H12C 109.5 . . ?
N5 C13 H13A 109.5 . . ?
N5 C13 H13B 109.5 . . ?
N5 C13 H13C 109.5 . . ?
H13A C13 H13B 109.5 . . ?
H13A C13 H13C 109.5 . . ?
H13B C13 H13C 109.5 . . ?

loop_
_geom_bond_atom_site_label_1
_geom_bond_atom_site_label_2
_geom_bond_distance
_geom_bond_site_symmetry_2
_geom_bond_publ_flag
P1 N1 1.715(2) . ?
P1 N2 1.718(2) . ?
P1 N4 1.717(2) . ?
P2 N1 1.710(2) . ?
P2 N3 1.715(2) . ?
P2 N5 1.721(3) . ?
N1 C1 1.430(3) . ?
N2 N3 1.475(3) . ?
N2 C10 1.472(3) . ?
N3 C11 1.465(3) . ?
N4 N5 1.475(3) . ?
N4 C12 1.469(4) . ?
N5 C13 1.462(4) . ?
C1 C2 1.403(3) . ?
C1 C6 1.404(3) . ?
C2 C3 1.393(4) . ?
C2 C7 1.509(4) . ?
C3 H3 0.9500 . ?
C3 C4 1.388(4) . ?
C4 C5 1.391(4) . ?
C4 C8 1.508(4) . ?
C5 H5 0.9500 . ?
C5 C6 1.395(4) . ?
C6 C9 1.505(4) . ?
C7 H7A 0.9800 . ?
C7 H7B 0.9800 . ?
C7 H7C 0.9800 . ?
C8 H8A 0.9800 . ?
C8 H8B 0.9800 . ?
C8 H8C 0.9800 . ?
C9 H9A 0.9800 . ?
C9 H9B 0.9800 . ?
C9 H9C 0.9800 . ?
C10 H10A 0.9800 . ?
C10 H10B 0.9800 . ?
C10 H10C 0.9800 . ?
C11 H11A 0.9800 . ?
C11 H11B 0.9800 . ?
C11 H11C 0.9800 . ?
C12 H12A 0.9800 . ?
C12 H12B 0.9800 . ?
C12 H12C 0.9800 . ?
C13 H13A 0.9800 . ?
C13 H13B 0.9800 . ?
C13 H13C 0.9800 . ?

loop_
_geom_torsion_atom_site_label_1
_geom_torsion_atom_site_label_2
_geom_torsion_atom_site_label_3
_geom_torsion_atom_site_label_4
_geom_torsion
_geom_torsion_site_symmetry_1
_geom_torsion_site_symmetry_2
_geom_torsion_site_symmetry_3
_geom_torsion_site_symmetry_4
_geom_torsion_publ_flag
P1 N1 C1 C2 61.8(3) . . . . ?
P1 N1 C1 C6 -116.3(2) . . . . ?
P1 N2 N3 P2 1.6(2) . . . . ?
P1 N2 N3 C11 133.72(19) . . . . ?
P1 N4 N5 P2 1.4(2) . . . . ?
P1 N4 N5 C13 129.0(2) . . . . ?
P2 N1 C1 C2 -126.9(2) . . . . ?
P2 N1 C1 C6 55.0(3) . . . . ?
N1 P1 N2 N3 28.67(16) . . . . ?
N1 P1 N2 C10 -95.35(19) . . . . ?
N1 P1 N4 N5 -31.54(18) . . . . ?
N1 P1 N4 C12 -160.5(2) . . . . ?
N1 P2 N3 N2 -31.06(17) . . . . ?
N1 P2 N3 C11 -160.7(2) . . . . ?
N1 P2 N5 N4 29.63(17) . . . . ?
N1 P2 N5 C13 -94.3(2) . . . . ?
N1 C1 C2 C3 -178.5(2) . . . . ?
N1 C1 C2 C7 0.3(3) . . . . ?
N1 C1 C6 C5 178.4(2) . . . . ?
N1 C1 C6 C9 -0.4(4) . . . . ?
N2 P1 N1 P2 -48.80(12) . . . . ?
N2 P1 N1 C1 124.3(2) . . . . ?
N2 P1 N4 N5 64.26(18) . . . . ?
N2 P1 N4 C12 -64.7(2) . . . . ?
N3 P2 N1 P1 48.32(12) . . . . ?
N3 P2 N1 C1 -124.5(2) . . . . ?
N3 P2 N5 N4 -64.06(17) . . . . ?
N3 P2 N5 C13 172.0(2) . . . . ?
N4 P1 N1 P2 49.79(13) . . . . ?
N4 P1 N1 C1 -137.1(2) . . . . ?
N4 P1 N2 N3 -64.41(17) . . . . ?
N4 P1 N2 C10 171.57(19) . . . . ?
N5 P2 N1 P1 -50.28(13) . . . . ?
N5 P2 N1 C1 136.9(2) . . . . ?
N5 P2 N3 N2 63.96(17) . . . . ?
N5 P2 N3 C11 -65.7(2) . . . . ?
C1 C2 C3 C4 0.5(4) . . . . ?
C2 C1 C6 C5 0.3(3) . . . . ?
C2 C1 C6 C9 -178.5(2) . . . . ?
C2 C3 C4 C5 -0.4(4) . . . . ?
C2 C3 C4 C8 -179.3(3) . . . . ?
C3 C4 C5 C6 0.3(4) . . . . ?
C4 C5 C6 C1 -0.2(4) . . . . ?
C4 C5 C6 C9 178.6(2) . . . . ?
C6 C1 C2 C3 -0.4(3) . . . . ?
C6 C1 C2 C7 178.4(2) . . . . ?
C7 C2 C3 C4 -178.3(2) . . . . ?
C8 C4 C5 C6 179.2(3) . . . . ?
C10 N2 N3 P2 129.54(19) . . . . ?
C10 N2 N3 C11 -98.3(3) . . . . ?
C12 N4 N5 P2 133.0(2) . . . . ?
C12 N4 N5 C13 -99.4(3) . . . . ?
